data_7201134
loop_
_publ_author_name
'Liu, Yabing'
'Liao, Wuping'
'Bi, Yanfeng'
'Wang, Meiyan'
'Wu, Zhijian'
'Wang, Xiaofei'
'Su, Zhongmin'
'Zhang, Hongjie'

_publ_section_title
;
 1,2,3,4-Alternate double cone conformational extreme in the
 supramolecular assemblies of p-sulfonatocalix[8]arene
;
_journal_issue 9
_journal_name_full CrystEngComm
_journal_page_first 1803
_journal_paper_doi 10.1039/b905407n
_journal_volume 11
_journal_year 2009
_chemical_formula_moiety 'C152 H112 Cu4 N16 O36 S8'
_chemical_formula_sum 'C152 H112 Cu4 N16 O36 S8'
_chemical_formula_weight 3249.22
_chemical_name_common '((Cu(C12H8N2)2)(Cu(C12H8N2)2(H20)))2 (C56H40O32S8) (H2O)2'
_chemical_name_systematic
;
?
;
_space_group_IT_number 2
_symmetry_cell_setting triclinic
_symmetry_space_group_name_Hall '-P 1'
_symmetry_space_group_name_H-M 'P -1'
_atom_sites_solution_hydrogens geom
_atom_sites_solution_primary direct
_atom_sites_solution_secondary difmap
_audit_creation_method SHELXL-97
_cell_angle_alpha 71.83(3)
_cell_angle_beta 72.31(3)
_cell_angle_gamma 73.13(3)
_cell_formula_units_Z 1
_cell_length_a 15.294(3)
_cell_length_b 15.956(3)
_cell_length_c 16.142(3)
_cell_measurement_reflns_used 3367
_cell_measurement_temperature 186(2)
_cell_measurement_theta_max 25.00
_cell_measurement_theta_min 1.37
_cell_volume 3481.6(14)
_computing_cell_refinement 'SMART (Bruker, 2001)'
_computing_data_collection 'SMART (Bruker, 2001)'
_computing_data_reduction 'SAINT+ (Bruker, 1999)'
_computing_molecular_graphics 'PLATON (Spek, 2003)'
_computing_publication_material 'SHELXTL (1998)'
_computing_structure_refinement 'SHELXL-97 (Sheldrick, 1997)'
_computing_structure_solution 'SHELXS-97 (Sheldrick, 1990)'
_diffrn_ambient_temperature 186(2)
_diffrn_measured_fraction_theta_full 0.985
_diffrn_measured_fraction_theta_max 0.985
_diffrn_measurement_device_type 'CCD area detector'
_diffrn_measurement_method 'phi and omega scans'
_diffrn_radiation_monochromator graphite
_diffrn_radiation_source 'fine-focus sealed tube'
_diffrn_radiation_type MoK\a
_diffrn_radiation_wavelength 0.71073
_diffrn_reflns_av_R_equivalents 0.0546
_diffrn_reflns_av_sigmaI/netI 0.0941
_diffrn_reflns_limit_h_max 18
_diffrn_reflns_limit_h_min -17
_diffrn_reflns_limit_k_max 18
_diffrn_reflns_limit_k_min -18
_diffrn_reflns_limit_l_max 19
_diffrn_reflns_limit_l_min -19
_diffrn_reflns_number 31327
_diffrn_reflns_theta_full 25.00
_diffrn_reflns_theta_max 25.00
_diffrn_reflns_theta_min 1.37
_diffrn_standards_interval_time 0
_diffrn_standards_number 0
_exptl_absorpt_coefficient_mu 0.812
_exptl_absorpt_correction_T_max 0.8743
_exptl_absorpt_correction_T_min 0.8045
_exptl_absorpt_correction_type empirical
_exptl_absorpt_process_details ' SADABS, Sheldrick, 1996'
_exptl_crystal_colour green
_exptl_crystal_density_diffrn 1.550
_exptl_crystal_density_method 'not measured'
_exptl_crystal_description block
_exptl_crystal_F_000 1668
_exptl_crystal_size_max 0.28
_exptl_crystal_size_mid 0.21
_exptl_crystal_size_min 0.17
_refine_diff_density_max 1.270
_refine_diff_density_min -0.543
_refine_diff_density_rms 0.092
_refine_ls_extinction_method none
_refine_ls_goodness_of_fit_ref 1.054
_refine_ls_hydrogen_treatment constr
_refine_ls_matrix_type full
_refine_ls_number_parameters 971
_refine_ls_number_reflns 12072
_refine_ls_number_restraints 1
_refine_ls_restrained_S_all 1.055
_refine_ls_R_factor_all 0.1056
_refine_ls_R_factor_gt 0.0673
_refine_ls_shift/su_max 0.001
_refine_ls_shift/su_mean 0.000
_refine_ls_structure_factor_coef Fsqd
_refine_ls_weighting_details 'calc w=1/[\s^2^(Fo^2^)+(0.0777P)^2^+0.0000P] where P=(Fo^2^+2Fc^2^)/3'
_refine_ls_weighting_scheme calc
_refine_ls_wR_factor_gt 0.1520
_refine_ls_wR_factor_ref 0.1682
_reflns_number_gt 8140
_reflns_number_total 12072
_reflns_threshold_expression >2sigma(I)
_cod_data_source_file b905407n.txt
_cod_data_source_block s266
_cod_depositor_comments
;
The following automatic conversions were performed:
'_symmetry_cell_setting' value 'Triclinic' changed to 'triclinic'
according to '/home/saulius/struct/CIF-dictionaries/cif_core.dic'
dictionary named 'cif_core.dic' version 2.4.1 from 2010-06-29.

Automatic conversion script
Id: cif_fix_enum 1527 2010-12-29 10:47:43Z saulius 
;
_cod_original_cell_volume 3481.6(12)
_cod_original_sg_symbol_H-M P-1
_cod_database_code 7201134

loop_
_symmetry_equiv_pos_as_xyz
'x, y, z'
'-x, -y, -z'

loop_
_atom_site_label
_atom_site_type_symbol
_atom_site_fract_x
_atom_site_fract_y
_atom_site_fract_z
_atom_site_U_iso_or_equiv
_atom_site_adp_type
_atom_site_occupancy
_atom_site_symmetry_multiplicity
_atom_site_calc_flag
_atom_site_refinement_flags
_atom_site_disorder_assembly
_atom_site_disorder_group
Cu1 Cu 0.83839(5) 0.17419(4) 0.11534(4) 0.02881(19) Uani 1 1 d . . .
Cu2 Cu 0.27667(5) 0.26694(4) 0.07947(4) 0.02849(19) Uani 1 1 d . . .
S1 S 0.62079(10) 0.15897(10) 0.21013(8) 0.0330(4) Uani 1 1 d . . .
S2 S 0.46161(10) 0.66772(9) 0.28289(8) 0.0276(3) Uani 1 1 d . . .
S3 S 0.05410(10) 0.53876(9) 0.24719(8) 0.0296(3) Uani 1 1 d . . .
S4 S 0.15897(11) 0.08442(10) 0.25675(9) 0.0389(4) Uani 1 1 d . . .
N1 N 0.8458(3) 0.1638(3) 0.2387(2) 0.0262(10) Uani 1 1 d . A .
N2 N 0.8620(3) 0.3028(3) 0.0960(3) 0.0293(11) Uani 1 1 d . A .
N3 N 0.9849(3) 0.1068(3) 0.0584(2) 0.0241(10) Uani 1 1 d . A .
N4 N 0.8352(3) 0.1860(3) -0.0108(2) 0.0268(10) Uani 1 1 d . A .
N5 N 0.2430(3) 0.2475(3) -0.0206(3) 0.0299(11) Uani 1 1 d . . .
N6 N 0.4072(3) 0.1827(3) 0.0232(3) 0.0342(11) Uani 1 1 d . . .
N7 N 0.3195(3) 0.3939(3) -0.0020(3) 0.0309(11) Uani 1 1 d . . .
N8 N 0.3138(3) 0.3008(3) 0.1694(3) 0.0284(10) Uani 1 1 d . . .
C1 C 0.6032(3) 0.0733(3) 0.4759(3) 0.0174(11) Uani 1 1 d . A .
C2 C 0.6110(3) 0.0772(3) 0.3866(3) 0.0215(11) Uani 1 1 d . . .
H2A H 0.6216 0.0232 0.3684 0.026 Uiso 1 1 calc R A .
C3 C 0.6032(3) 0.1611(3) 0.3233(3) 0.0194(11) Uani 1 1 d . A .
C4 C 0.5846(3) 0.2410(3) 0.3525(3) 0.0256(12) Uani 1 1 d . . .
H4A H 0.5789 0.2975 0.3095 0.031 Uiso 1 1 calc R A .
C5 C 0.5743(3) 0.2402(3) 0.4422(3) 0.0228(11) Uani 1 1 d . A .
C6 C 0.5569(4) 0.3278(3) 0.4717(4) 0.0374(15) Uani 1 1 d . . .
H6A H 0.6172 0.3479 0.4505 0.045 Uiso 1 1 calc R A .
H6B H 0.5426 0.3116 0.5381 0.045 Uiso 1 1 calc R . .
C7 C 0.4796(4) 0.4115(3) 0.4428(3) 0.0269(12) Uani 1 1 d . A .
C8 C 0.5039(4) 0.4889(3) 0.3818(3) 0.0242(12) Uani 1 1 d . . .
H8A H 0.5680 0.4899 0.3540 0.029 Uiso 1 1 calc R A .
C9 C 0.4312(4) 0.5682(3) 0.3606(3) 0.0213(11) Uani 1 1 d . A .
C10 C 0.3333(4) 0.5700(3) 0.4019(3) 0.0244(12) Uani 1 1 d . . .
H10A H 0.2875 0.6234 0.3870 0.029 Uiso 1 1 calc R A .
C11 C 0.3055(4) 0.4946(3) 0.4631(3) 0.0249(12) Uani 1 1 d . A .
C12 C 0.1970(4) 0.5024(4) 0.5098(3) 0.0344(14) Uani 1 1 d . . .
H12A H 0.1895 0.4716 0.5743 0.041 Uiso 1 1 calc R A .
H12B H 0.1657 0.5669 0.5049 0.041 Uiso 1 1 calc R . .
C13 C 0.1514(3) 0.4618(3) 0.4683(3) 0.0263(12) Uani 1 1 d . A .
C14 C 0.1309(4) 0.5090(3) 0.3867(3) 0.0280(13) Uani 1 1 d . . .
H14A H 0.1477 0.5656 0.3574 0.034 Uiso 1 1 calc R A .
C15 C 0.0868(3) 0.4745(3) 0.3485(3) 0.0234(12) Uani 1 1 d . A .
C16 C 0.0620(3) 0.3933(3) 0.3922(3) 0.0216(11) Uani 1 1 d . . .
H16A H 0.0309 0.3695 0.3648 0.026 Uiso 1 1 calc R A .
C17 C 0.0805(3) 0.3448(3) 0.4747(3) 0.0203(11) Uani 1 1 d . A .
C18 C 0.0507(3) 0.2566(3) 0.5221(3) 0.0205(11) Uani 1 1 d . . .
H18A H -0.0136 0.2615 0.5172 0.025 Uiso 1 1 calc R A .
H18B H 0.0503 0.2418 0.5865 0.025 Uiso 1 1 calc R . .
C19 C 0.1239(3) 0.1767(3) 0.4766(3) 0.0184(11) Uani 1 1 d . A .
C20 C 0.1057(4) 0.1573(3) 0.4079(3) 0.0259(12) Uani 1 1 d . . .
H20 H 0.0472 0.1855 0.3918 0.031 Uiso 1 1 calc R A .
C21 C 0.1747(4) 0.0932(3) 0.3577(3) 0.0240(12) Uani 1 1 d . A .
C22 C 0.2635(3) 0.0458(3) 0.3763(3) 0.0215(11) Uani 1 1 d . . .
H22 H 0.3051 0.0039 0.3434 0.026 Uiso 1 1 calc R A .
C23 C 0.2854(3) 0.0634(3) 0.4429(3) 0.0177(11) Uani 1 1 d . . .
C24 C 0.6124(3) -0.0182(3) 0.5434(3) 0.0217(11) Uani 1 1 d . . .
H24A H 0.5905 -0.0597 0.5235 0.026 Uiso 1 1 calc R A .
H24B H 0.5702 -0.0106 0.6020 0.026 Uiso 1 1 calc R . .
C25 C 0.5858(3) 0.1548(3) 0.5029(3) 0.0162(10) Uani 1 1 d . . .
C26 C 0.3796(4) 0.4157(3) 0.4826(3) 0.0312(13) Uani 1 1 d . . .
C27 C 0.1257(3) 0.3795(3) 0.5110(3) 0.0201(11) Uani 1 1 d . . .
C28 C 0.2146(3) 0.1295(3) 0.4941(3) 0.0200(11) Uani 1 1 d . . .
C29 C 0.8421(4) 0.0921(4) 0.3084(3) 0.0322(13) Uani 1 1 d . . .
H29A H 0.8390 0.0372 0.2992 0.039 Uiso 1 1 calc R A .
C30 C 0.8425(4) 0.0938(4) 0.3945(3) 0.0351(14) Uani 1 1 d . A .
H30A H 0.8419 0.0403 0.4417 0.042 Uiso 1 1 calc R . .
C31 C 0.8437(4) 0.1719(4) 0.4100(3) 0.0323(14) Uani 1 1 d . . .
H31A H 0.8410 0.1747 0.4687 0.039 Uiso 1 1 calc R A .
C32 C 0.8546(4) 0.3333(4) 0.3455(3) 0.0362(14) Uani 1 1 d . . .
H32A H 0.8482 0.3412 0.4032 0.043 Uiso 1 1 calc R A .
C33 C 0.8687(4) 0.4024(4) 0.2733(4) 0.0401(15) Uani 1 1 d . A .
H33A H 0.8746 0.4573 0.2803 0.048 Uiso 1 1 calc R . .
C34 C 0.8925(4) 0.4611(4) 0.1048(4) 0.0425(15) Uani 1 1 d . . .
H34A H 0.9032 0.5160 0.1069 0.051 Uiso 1 1 calc R . .
C35 C 0.8944(4) 0.4491(4) 0.0236(4) 0.0402(15) Uani 1 1 d . A .
H35A H 0.9073 0.4944 -0.0302 0.048 Uiso 1 1 calc R . .
C36 C 0.8771(4) 0.3698(4) 0.0225(3) 0.0367(14) Uani 1 1 d . . .
H36A H 0.8758 0.3621 -0.0331 0.044 Uiso 1 1 calc R A .
C37 C 0.8621(3) 0.3153(3) 0.1759(3) 0.0229(12) Uani 1 1 d . . .
C38 C 0.8750(4) 0.3939(4) 0.1854(3) 0.0295(13) Uani 1 1 d . A .
C39 C 0.8490(3) 0.2487(3) 0.3382(3) 0.0248(12) Uani 1 1 d . A .
C40 C 0.8514(3) 0.2407(3) 0.2533(3) 0.0218(11) Uani 1 1 d . A .
C41 C 1.0595(4) 0.0675(3) 0.0941(3) 0.0269(12) Uani 1 1 d . . .
H41A H 1.0505 0.0601 0.1566 0.032 Uiso 1 1 calc R A .
C42 C 1.1567(4) 0.0343(3) 0.0420(3) 0.0311(13) Uani 1 1 d . A .
H42A H 1.2060 0.0092 0.0726 0.037 Uiso 1 1 calc R . .
C43 C 1.1775(4) 0.0386(3) -0.0490(3) 0.0306(13) Uani 1 1 d . . .
H43A H 1.2388 0.0162 -0.0813 0.037 Uiso 1 1 calc R A .
C44 C 1.1149(4) 0.0872(4) -0.1848(3) 0.0341(14) Uani 1 1 d . . .
H44A H 1.1747 0.0668 -0.2209 0.041 Uiso 1 1 calc R A .
C45 C 1.0380(4) 0.1256(3) -0.2190(3) 0.0315(13) Uani 1 1 d . A .
H45A H 1.0447 0.1316 -0.2809 0.038 Uiso 1 1 calc R . .
C46 C 0.8564(4) 0.1978(3) -0.1928(3) 0.0332(14) Uani 1 1 d . . .
H46A H 0.8585 0.2046 -0.2539 0.040 Uiso 1 1 calc R . .
C47 C 0.7649(4) 0.2274(4) -0.1324(3) 0.0339(14) Uani 1 1 d . A .
H47A H 0.7101 0.2512 -0.1555 0.041 Uiso 1 1 calc R . .
C48 C 0.7579(4) 0.2208(3) -0.0419(3) 0.0304(13) Uani 1 1 d . . .
H48A H 0.6993 0.2408 -0.0039 0.037 Uiso 1 1 calc R A .
C49 C 0.9258(4) 0.1540(3) -0.0697(3) 0.0272(12) Uani 1 1 d . . .
C50 C 0.9398(4) 0.1600(3) -0.1628(3) 0.0294(13) Uani 1 1 d . A .
C51 C 1.1010(4) 0.0788(3) -0.0897(3) 0.0272(12) Uani 1 1 d . A .
C52 C 1.0066(3) 0.1118(3) -0.0323(3) 0.0220(11) Uani 1 1 d . A .
C53 C 0.1580(4) 0.2845(4) -0.0427(4) 0.0410(15) Uani 1 1 d . . .
H53 H 0.1062 0.3122 -0.0028 0.049 Uiso 1 1 calc R . .
C54 C 0.1489(5) 0.2810(4) -0.1229(4) 0.0468(17) Uani 1 1 d . . .
H54 H 0.0911 0.3085 -0.1403 0.056 Uiso 1 1 calc R . .
C55 C 0.2299(5) 0.2340(4) -0.1838(4) 0.0534(19) Uani 1 1 d . . .
H55 H 0.2221 0.2343 -0.2400 0.064 Uiso 1 1 calc R . .
C57 C 0.4066(5) 0.1340(4) -0.2167(4) 0.0494(17) Uani 1 1 d D . .
H57 H 0.4025 0.1268 -0.2715 0.059 Uiso 1 1 calc R . .
C58 C 0.4891(5) 0.0963(4) -0.1903(4) 0.0502(17) Uani 1 1 d . . .
H58 H 0.5409 0.0618 -0.2243 0.060 Uiso 1 1 calc R . .
C60 C 0.5802(4) 0.0763(4) -0.0822(4) 0.0506(17) Uani 1 1 d . . .
H60 H 0.6351 0.0439 -0.1151 0.061 Uiso 1 1 calc R . .
C61 C 0.5758(4) 0.0947(4) -0.0018(4) 0.0521(17) Uani 1 1 d . . .
H61 H 0.6301 0.0728 0.0220 0.062 Uiso 1 1 calc R . .
C62 C 0.4900(4) 0.1472(4) 0.0484(4) 0.0385(15) Uani 1 1 d . . .
H62 H 0.4935 0.1567 0.1024 0.046 Uiso 1 1 calc R . .
C63 C 0.4105(4) 0.1631(3) -0.0546(3) 0.0286(13) Uani 1 1 d . . .
C59 C 0.4937(4) 0.1110(4) -0.1099(3) 0.0354(14) Uani 1 1 d . . .
C56 C 0.3191(4) 0.1884(4) -0.1617(3) 0.0385(15) Uani 1 1 d D . .
C64 C 0.3213(4) 0.2011(3) -0.0796(3) 0.0295(13) Uani 1 1 d . . .
C65 C 0.3330(4) 0.4342(4) -0.0898(4) 0.0391(15) Uani 1 1 d . . .
H65 H 0.3230 0.4050 -0.1281 0.047 Uiso 1 1 calc R . .
C66 C 0.3603(4) 0.5150(4) -0.1276(4) 0.0471(17) Uani 1 1 d . . .
H66 H 0.3684 0.5412 -0.1902 0.057 Uiso 1 1 calc R . .
C67 C 0.3754(4) 0.5560(4) -0.0736(4) 0.0445(16) Uani 1 1 d . . .
H67 H 0.3929 0.6129 -0.0974 0.053 Uiso 1 1 calc R . .
C69 C 0.3837(4) 0.5495(4) 0.0797(4) 0.0436(16) Uani 1 1 d . . .
H69 H 0.4004 0.6066 0.0594 0.052 Uiso 1 1 calc R . .
C70 C 0.3784(4) 0.5042(4) 0.1660(4) 0.0408(15) Uani 1 1 d . . .
H70 H 0.3905 0.5308 0.2053 0.049 Uiso 1 1 calc R . .
C72 C 0.3555(4) 0.3646(4) 0.2879(3) 0.0372(15) Uani 1 1 d . . .
H72 H 0.3691 0.3872 0.3294 0.045 Uiso 1 1 calc R . .
C73 C 0.3367(4) 0.2822(4) 0.3137(3) 0.0429(16) Uani 1 1 d . . .
H73 H 0.3380 0.2454 0.3725 0.051 Uiso 1 1 calc R . .
C74 C 0.3156(4) 0.2523(4) 0.2523(3) 0.0359(14) Uani 1 1 d . . .
H74 H 0.3016 0.1941 0.2703 0.043 Uiso 1 1 calc R . .
C75 C 0.3347(3) 0.3831(3) 0.1420(3) 0.0251(12) Uani 1 1 d . . .
C71 C 0.3554(3) 0.4183(4) 0.2003(3) 0.0287(13) Uani 1 1 d . . .
C68 C 0.3651(4) 0.5140(3) 0.0188(4) 0.0325(13) Uani 1 1 d . . .
C76 C 0.3384(3) 0.4327(3) 0.0509(3) 0.0268(12) Uani 1 1 d . . .
O1 O 0.5791(2) 0.1442(2) 0.59183(19) 0.0284(9) Uani 1 1 d . A .
H1A H 0.5888 0.1905 0.5990 0.043 Uiso 1 1 calc R . .
O2 O 0.3580(3) 0.3385(2) 0.5422(3) 0.0543(12) Uani 1 1 d . A .
H2B H 0.3003 0.3409 0.5514 0.081 Uiso 1 1 calc R . .
O3 O 0.1507(2) 0.3270(2) 0.5901(2) 0.0312(9) Uani 1 1 d . A .
H3A H 0.1208 0.3526 0.6319 0.047 Uiso 1 1 calc R . .
O4 O 0.2402(2) 0.1456(2) 0.5594(2) 0.0283(8) Uani 1 1 d . A .
H4 H 0.1968 0.1833 0.5829 0.042 Uiso 1 1 calc R . .
O5 O 0.7041(9) 0.2280(8) 0.1540(7) 0.0312(7) Uani 0.274(3) 1 d P A 1
O6 O 0.5418(10) 0.2293(9) 0.1782(8) 0.0312(7) Uani 0.274(3) 1 d P A 1
O7 O 0.6692(10) 0.0809(9) 0.1882(8) 0.0312(7) Uani 0.274(3) 1 d P A 1
O5' O 0.7263(3) 0.1137(3) 0.1724(3) 0.0312(7) Uani 0.726(3) 1 d P A 2
O6' O 0.5860(4) 0.2479(3) 0.1644(3) 0.0312(7) Uani 0.726(3) 1 d P A 2
O7' O 0.5669(3) 0.0915(3) 0.2164(3) 0.0312(7) Uani 0.726(3) 1 d P A 2
O8 O 0.5637(3) 0.6540(2) 0.2726(3) 0.0462(11) Uani 1 1 d . . .
O9 O 0.3943(2) 0.7449(2) 0.3281(2) 0.0319(9) Uani 1 1 d . . .
O10 O 0.4434(3) 0.6735(2) 0.1996(2) 0.0448(11) Uani 1 1 d . . .
O11 O 0.1093(3) 0.6045(3) 0.2024(3) 0.0618(13) Uani 1 1 d . . .
O12 O -0.0521(3) 0.5818(2) 0.2788(2) 0.0430(10) Uani 1 1 d . . .
O13 O 0.0738(3) 0.4728(2) 0.1930(2) 0.0457(11) Uani 1 1 d . . .
O14 O 0.1473(4) -0.0031(3) 0.2701(3) 0.0801(17) Uani 1 1 d . . .
O15 O 0.2503(3) 0.0972(3) 0.1838(2) 0.0605(13) Uani 1 1 d . . .
O16 O 0.0730(2) 0.1597(2) 0.2431(2) 0.0307(9) Uani 1 1 d . . .
O17 O 0.1324(2) 0.3110(2) 0.1443(2) 0.0342(9) Uani 1 1 d . . .
O1W O 0.1842(3) 0.8115(3) 0.3807(2) 0.0484(11) Uani 1 1 d . . .
H17B H 0.0963 0.2707 0.1908 0.058 Uiso 1 1 d R . .
H17A H 0.1063 0.3547 0.1764 0.058 Uiso 1 1 d R . .
H1WB H 0.2455 0.7948 0.3533 0.058 Uiso 1 1 d R . .
H1WA H 0.1838 0.8642 0.3464 0.058 Uiso 1 1 d R . .

loop_
_atom_site_aniso_label
_atom_site_aniso_U_11
_atom_site_aniso_U_22
_atom_site_aniso_U_33
_atom_site_aniso_U_23
_atom_site_aniso_U_13
_atom_site_aniso_U_12
Cu1 0.0395(4) 0.0316(4) 0.0233(3) -0.0075(3) -0.0185(3) -0.0070(3)
Cu2 0.0342(4) 0.0292(4) 0.0265(3) -0.0115(3) -0.0090(3) -0.0063(3)
S1 0.0341(9) 0.0433(9) 0.0222(7) -0.0115(6) -0.0146(6) 0.0028(7)
S2 0.0386(9) 0.0194(7) 0.0270(7) -0.0010(6) -0.0129(6) -0.0093(6)
S3 0.0419(9) 0.0218(8) 0.0206(7) -0.0020(6) -0.0043(6) -0.0068(7)
S4 0.0471(10) 0.0388(9) 0.0435(9) -0.0230(7) -0.0284(8) 0.0043(8)
N1 0.036(3) 0.028(3) 0.020(2) -0.0014(19) -0.0124(19) -0.013(2)
N2 0.037(3) 0.031(3) 0.021(2) -0.0038(19) -0.012(2) -0.005(2)
N3 0.034(3) 0.024(2) 0.023(2) -0.0035(18) -0.017(2) -0.010(2)
N4 0.035(3) 0.024(3) 0.027(2) -0.0031(19) -0.020(2) -0.005(2)
N5 0.034(3) 0.029(3) 0.032(2) -0.009(2) -0.010(2) -0.010(2)
N6 0.040(3) 0.037(3) 0.031(2) -0.006(2) -0.013(2) -0.014(2)
N7 0.029(3) 0.036(3) 0.027(2) -0.006(2) -0.004(2) -0.010(2)
N8 0.033(3) 0.031(3) 0.024(2) -0.005(2) -0.007(2) -0.012(2)
C1 0.013(3) 0.015(3) 0.026(3) -0.006(2) -0.009(2) 0.000(2)
C2 0.020(3) 0.023(3) 0.030(3) -0.012(2) -0.012(2) -0.003(2)
C3 0.021(3) 0.023(3) 0.016(2) -0.004(2) -0.011(2) -0.001(2)
C4 0.028(3) 0.023(3) 0.024(3) 0.004(2) -0.015(2) -0.003(2)
C5 0.029(3) 0.017(3) 0.026(3) -0.004(2) -0.015(2) -0.003(2)
C6 0.064(4) 0.017(3) 0.044(3) -0.003(2) -0.039(3) -0.006(3)
C7 0.046(4) 0.015(3) 0.023(3) -0.003(2) -0.019(3) -0.001(3)
C8 0.035(3) 0.020(3) 0.024(3) -0.007(2) -0.013(2) -0.008(2)
C9 0.032(3) 0.014(3) 0.022(3) -0.001(2) -0.015(2) -0.004(2)
C10 0.039(3) 0.016(3) 0.026(3) -0.008(2) -0.016(2) -0.004(2)
C11 0.033(3) 0.023(3) 0.025(3) -0.012(2) -0.009(2) -0.006(3)
C12 0.039(4) 0.035(3) 0.039(3) -0.020(3) -0.004(3) -0.015(3)
C13 0.030(3) 0.028(3) 0.027(3) -0.015(2) -0.006(2) -0.007(3)
C14 0.035(3) 0.014(3) 0.032(3) -0.007(2) 0.000(2) -0.008(2)
C15 0.030(3) 0.018(3) 0.021(3) -0.004(2) -0.005(2) -0.005(2)
C16 0.022(3) 0.023(3) 0.022(3) -0.011(2) -0.003(2) -0.005(2)
C17 0.023(3) 0.019(3) 0.018(2) -0.008(2) 0.000(2) -0.005(2)
C18 0.025(3) 0.016(3) 0.020(2) -0.001(2) -0.009(2) -0.004(2)
C19 0.024(3) 0.012(3) 0.020(2) 0.000(2) -0.009(2) -0.006(2)
C20 0.030(3) 0.021(3) 0.032(3) -0.004(2) -0.016(2) -0.007(2)
C21 0.030(3) 0.020(3) 0.028(3) -0.009(2) -0.013(2) -0.005(2)
C22 0.031(3) 0.011(3) 0.024(3) -0.007(2) -0.006(2) -0.004(2)
C23 0.025(3) 0.013(3) 0.017(2) 0.001(2) -0.008(2) -0.009(2)
C24 0.022(3) 0.020(3) 0.025(3) -0.006(2) -0.006(2) -0.007(2)
C25 0.013(3) 0.024(3) 0.016(2) -0.007(2) -0.0072(19) -0.003(2)
C26 0.052(4) 0.019(3) 0.025(3) -0.006(2) -0.009(3) -0.013(3)
C27 0.020(3) 0.022(3) 0.019(2) -0.010(2) -0.006(2) 0.002(2)
C28 0.026(3) 0.019(3) 0.018(2) -0.002(2) -0.006(2) -0.012(2)
C29 0.042(4) 0.030(3) 0.034(3) -0.002(3) -0.020(3) -0.015(3)
C30 0.041(4) 0.044(4) 0.027(3) 0.008(3) -0.021(3) -0.023(3)
C31 0.035(3) 0.052(4) 0.018(3) -0.008(3) -0.012(2) -0.015(3)
C32 0.049(4) 0.040(4) 0.032(3) -0.017(3) -0.012(3) -0.017(3)
C33 0.055(4) 0.037(4) 0.044(3) -0.017(3) -0.017(3) -0.021(3)
C34 0.037(4) 0.037(4) 0.051(4) 0.001(3) -0.009(3) -0.018(3)
C35 0.032(4) 0.040(4) 0.035(3) 0.010(3) -0.006(3) -0.011(3)
C36 0.041(4) 0.035(4) 0.028(3) -0.002(3) -0.011(3) -0.002(3)
C37 0.024(3) 0.026(3) 0.019(2) -0.005(2) -0.007(2) -0.005(2)
C38 0.026(3) 0.031(3) 0.032(3) -0.005(2) -0.007(2) -0.011(3)
C39 0.026(3) 0.034(3) 0.019(3) -0.007(2) -0.009(2) -0.009(3)
C40 0.024(3) 0.026(3) 0.019(2) -0.004(2) -0.009(2) -0.009(2)
C41 0.035(3) 0.029(3) 0.024(3) -0.007(2) -0.017(2) -0.008(3)
C42 0.034(3) 0.031(3) 0.036(3) -0.011(3) -0.021(3) -0.001(3)
C43 0.036(3) 0.031(3) 0.029(3) -0.012(2) -0.010(3) -0.006(3)
C44 0.041(4) 0.036(3) 0.029(3) -0.012(3) -0.004(3) -0.013(3)
C45 0.049(4) 0.025(3) 0.022(3) -0.001(2) -0.013(3) -0.011(3)
C46 0.055(4) 0.029(3) 0.020(3) 0.001(2) -0.020(3) -0.014(3)
C47 0.046(4) 0.034(3) 0.031(3) -0.003(3) -0.031(3) -0.006(3)
C48 0.035(3) 0.026(3) 0.033(3) -0.008(2) -0.017(3) -0.001(3)
C49 0.038(3) 0.017(3) 0.030(3) -0.006(2) -0.011(3) -0.009(3)
C50 0.040(4) 0.029(3) 0.026(3) -0.007(2) -0.021(3) -0.005(3)
C51 0.036(3) 0.023(3) 0.027(3) -0.006(2) -0.012(2) -0.007(3)
C52 0.028(3) 0.017(3) 0.029(3) -0.005(2) -0.019(2) -0.005(2)
C53 0.034(4) 0.034(4) 0.058(4) -0.009(3) -0.021(3) -0.004(3)
C54 0.057(5) 0.050(4) 0.046(4) -0.001(3) -0.035(3) -0.018(4)
C55 0.075(5) 0.058(5) 0.047(4) 0.000(3) -0.039(4) -0.031(4)
C57 0.063(5) 0.056(4) 0.035(3) -0.010(3) -0.006(3) -0.029(4)
C58 0.059(5) 0.052(4) 0.040(4) -0.024(3) 0.006(3) -0.017(4)
C60 0.036(4) 0.057(5) 0.057(4) -0.025(3) -0.004(3) -0.003(3)
C61 0.033(4) 0.063(5) 0.063(4) -0.020(4) -0.019(3) -0.001(3)
C62 0.024(3) 0.059(4) 0.041(3) -0.019(3) -0.013(3) -0.007(3)
C63 0.032(3) 0.028(3) 0.026(3) -0.003(2) -0.007(2) -0.009(3)
C59 0.038(4) 0.035(4) 0.030(3) -0.009(3) -0.003(3) -0.008(3)
C56 0.061(4) 0.034(4) 0.029(3) -0.004(3) -0.012(3) -0.025(3)
C64 0.043(4) 0.022(3) 0.026(3) 0.001(2) -0.012(3) -0.015(3)
C65 0.032(4) 0.050(4) 0.033(3) -0.011(3) -0.005(3) -0.007(3)
C66 0.033(4) 0.052(4) 0.036(3) 0.011(3) -0.003(3) -0.009(3)
C67 0.036(4) 0.028(4) 0.056(4) 0.008(3) -0.010(3) -0.007(3)
C69 0.039(4) 0.023(3) 0.069(4) -0.010(3) -0.013(3) -0.008(3)
C70 0.030(4) 0.038(4) 0.068(4) -0.033(3) -0.011(3) -0.006(3)
C72 0.030(3) 0.060(4) 0.032(3) -0.025(3) -0.005(3) -0.014(3)
C73 0.046(4) 0.063(5) 0.025(3) -0.007(3) -0.009(3) -0.023(3)
C74 0.046(4) 0.036(4) 0.027(3) 0.001(3) -0.009(3) -0.020(3)
C75 0.022(3) 0.029(3) 0.026(3) -0.012(2) -0.004(2) -0.004(2)
C71 0.019(3) 0.035(3) 0.038(3) -0.022(3) -0.004(2) -0.003(3)
C68 0.029(3) 0.022(3) 0.041(3) 0.001(3) -0.008(3) -0.006(3)
C76 0.025(3) 0.027(3) 0.029(3) -0.009(2) -0.007(2) -0.003(2)
O1 0.054(3) 0.021(2) 0.0193(18) -0.0043(15) -0.0158(16) -0.0142(18)
O2 0.057(3) 0.024(2) 0.064(3) 0.010(2) -0.001(2) -0.017(2)
O3 0.037(2) 0.030(2) 0.031(2) -0.0127(17) -0.0185(17) 0.0007(18)
O4 0.036(2) 0.026(2) 0.0311(19) -0.0118(16) -0.0207(16) -0.0001(17)
O5 0.043(2) 0.0333(17) 0.0260(14) -0.0041(12) -0.0169(14) -0.0154(15)
O6 0.043(2) 0.0333(17) 0.0260(14) -0.0041(12) -0.0169(14) -0.0154(15)
O7 0.043(2) 0.0333(17) 0.0260(14) -0.0041(12) -0.0169(14) -0.0154(15)
O5' 0.043(2) 0.0333(17) 0.0260(14) -0.0041(12) -0.0169(14) -0.0154(15)
O6' 0.043(2) 0.0333(17) 0.0260(14) -0.0041(12) -0.0169(14) -0.0154(15)
O7' 0.043(2) 0.0333(17) 0.0260(14) -0.0041(12) -0.0169(14) -0.0154(15)
O8 0.036(3) 0.033(2) 0.065(3) 0.005(2) -0.015(2) -0.016(2)
O9 0.045(2) 0.021(2) 0.036(2) -0.0038(16) -0.0188(18) -0.0092(18)
O10 0.083(3) 0.032(2) 0.026(2) 0.0017(17) -0.022(2) -0.022(2)
O11 0.089(4) 0.056(3) 0.047(3) 0.020(2) -0.028(2) -0.049(3)
O12 0.054(3) 0.041(2) 0.028(2) -0.0100(18) -0.0170(19) 0.010(2)
O13 0.082(3) 0.030(2) 0.028(2) -0.0090(17) -0.020(2) -0.006(2)
O14 0.148(5) 0.026(3) 0.104(4) -0.003(2) -0.109(4) -0.005(3)
O15 0.040(3) 0.107(4) 0.039(2) -0.038(2) -0.014(2) 0.005(3)
O16 0.031(2) 0.029(2) 0.039(2) -0.0110(17) -0.0218(17) 0.0004(18)
O17 0.030(2) 0.037(2) 0.035(2) -0.0143(17) -0.0040(17) -0.0038(18)
O1W 0.059(3) 0.054(3) 0.037(2) -0.010(2) -0.019(2) -0.012(2)

loop_
_atom_type_symbol
_atom_type_description
_atom_type_scat_dispersion_real
_atom_type_scat_dispersion_imag
_atom_type_scat_source
C C 0.0033 0.0016 'International Tables Vol C Tables 4.2.6.8 and 6.1.1.4'
H H 0.0000 0.0000 'International Tables Vol C Tables 4.2.6.8 and 6.1.1.4'
N N 0.0061 0.0033 'International Tables Vol C Tables 4.2.6.8 and 6.1.1.4'
O O 0.0106 0.0060 'International Tables Vol C Tables 4.2.6.8 and 6.1.1.4'
S S 0.1246 0.1234 'International Tables Vol C Tables 4.2.6.8 and 6.1.1.4'
Cu Cu 0.3201 1.2651 'International Tables Vol C Tables 4.2.6.8 and 6.1.1.4'

loop_
_geom_angle_atom_site_label_1
_geom_angle_atom_site_label_2
_geom_angle_atom_site_label_3
_geom_angle
_geom_angle_site_symmetry_1
_geom_angle_site_symmetry_3
_geom_angle_publ_flag
O5 Cu1 N1 86.0(3) . . ?
O5 Cu1 N4 95.6(3) . . ?
N1 Cu1 N4 177.97(17) . . ?
O5 Cu1 O5' 50.1(4) . . ?
N1 Cu1 O5' 87.23(16) . . ?
N4 Cu1 O5' 94.77(17) . . ?
O5 Cu1 N2 86.3(4) . . ?
N1 Cu1 N2 81.29(16) . . ?
N4 Cu1 N2 97.45(16) . . ?
O5' Cu1 N2 135.67(18) . . ?
O5 Cu1 N3 172.2(3) . . ?
N1 Cu1 N3 100.92(16) . . ?
N4 Cu1 N3 77.65(16) . . ?
O5' Cu1 N3 125.82(17) . . ?
N2 Cu1 N3 98.43(15) . . ?
N5 Cu2 N8 172.81(16) . . ?
N5 Cu2 O17 92.89(16) . . ?
N8 Cu2 O17 88.42(15) . . ?
N5 Cu2 N6 79.19(17) . . ?
N8 Cu2 N6 101.53(17) . . ?
O17 Cu2 N6 161.55(15) . . ?
N5 Cu2 N7 92.78(16) . . ?
N8 Cu2 N7 80.04(16) . . ?
O17 Cu2 N7 103.46(15) . . ?
N6 Cu2 N7 93.62(16) . . ?
O7 S1 O6' 136.8(5) . . ?
O7 S1 O6 132.1(7) . . ?
O6' S1 O6 30.3(5) . . ?
O7 S1 O7' 61.8(6) . . ?
O6' S1 O7' 114.6(3) . . ?
O6 S1 O7' 86.3(5) . . ?
O7 S1 O5' 42.0(5) . . ?
O6' S1 O5' 117.4(3) . . ?
O6 S1 O5' 139.7(5) . . ?
O7' S1 O5' 103.7(3) . . ?
O7 S1 C3 116.3(5) . . ?
O6' S1 C3 106.4(3) . . ?
O6 S1 C3 104.8(5) . . ?
O7' S1 C3 103.7(2) . . ?
O5' S1 C3 110.3(2) . . ?
O7 S1 O5 100.7(7) . . ?
O6' S1 O5 63.5(5) . . ?
O6 S1 O5 93.7(7) . . ?
O7' S1 O5 153.8(4) . . ?
O5' S1 O5 60.6(5) . . ?
C3 S1 O5 101.6(4) . . ?
O10 S2 O8 109.7(2) . . ?
O10 S2 O9 112.1(2) . . ?
O8 S2 O9 118.0(2) . . ?
O10 S2 C9 108.5(2) . . ?
O8 S2 C9 104.6(2) . . ?
O9 S2 C9 103.0(2) . . ?
O11 S3 O13 110.1(3) . . ?
O11 S3 O12 112.5(3) . . ?
O13 S3 O12 115.0(2) . . ?
O11 S3 C15 110.1(2) . . ?
O13 S3 C15 105.1(2) . . ?
O12 S3 C15 103.4(2) . . ?
O14 S4 O16 115.4(3) . . ?
O14 S4 O15 108.3(3) . . ?
O16 S4 O15 115.2(2) . . ?
O14 S4 C21 108.0(2) . . ?
O16 S4 C21 101.7(2) . . ?
O15 S4 C21 107.5(2) . . ?
C29 N1 C40 117.2(4) . . ?
C29 N1 Cu1 127.9(3) . . ?
C40 N1 Cu1 114.8(3) . . ?
C36 N2 C37 118.0(4) . . ?
C36 N2 Cu1 132.1(4) . . ?
C37 N2 Cu1 110.0(3) . . ?
C41 N3 C52 112.2(4) . . ?
C41 N3 Cu1 132.0(3) . . ?
C52 N3 Cu1 115.6(3) . . ?
C48 N4 C49 120.7(4) . . ?
C48 N4 Cu1 123.6(4) . . ?
C49 N4 Cu1 115.8(3) . . ?
C53 N5 C64 120.7(4) . . ?
C53 N5 Cu2 124.4(4) . . ?
C64 N5 Cu2 114.3(3) . . ?
C62 N6 C63 111.7(5) . . ?
C62 N6 Cu2 132.4(4) . . ?
C63 N6 Cu2 115.9(4) . . ?
C76 N7 C65 117.9(4) . . ?
C76 N7 Cu2 108.8(3) . . ?
C65 N7 Cu2 133.3(4) . . ?
C74 N8 C75 119.5(4) . . ?
C74 N8 Cu2 126.0(3) . . ?
C75 N8 Cu2 114.4(3) . . ?
C2 C1 C25 119.6(4) . . ?
C2 C1 C24 119.4(4) . . ?
C25 C1 C24 121.0(4) . . ?
C1 C2 C3 120.1(4) . . ?
C1 C2 H2A 120.0 . . ?
C3 C2 H2A 120.0 . . ?
C2 C3 C4 118.9(4) . . ?
C2 C3 S1 116.9(4) . . ?
C4 C3 S1 124.2(3) . . ?
C5 C4 C3 122.8(4) . . ?
C5 C4 H4A 118.6 . . ?
C3 C4 H4A 118.6 . . ?
C4 C5 C25 116.5(4) . . ?
C4 C5 C6 121.8(4) . . ?
C25 C5 C6 121.7(4) . . ?
C5 C6 C7 121.0(4) . . ?
C5 C6 H6A 107.1 . . ?
C7 C6 H6A 107.1 . . ?
C5 C6 H6B 107.1 . . ?
C7 C6 H6B 107.1 . . ?
H6A C6 H6B 106.8 . . ?
C8 C7 C26 116.5(5) . . ?
C8 C7 C6 120.7(5) . . ?
C26 C7 C6 122.7(4) . . ?
C7 C8 C9 119.9(5) . . ?
C7 C8 H8A 120.1 . . ?
C9 C8 H8A 120.1 . . ?
C10 C9 C8 122.0(4) . . ?
C10 C9 S2 117.8(4) . . ?
C8 C9 S2 120.2(4) . . ?
C11 C10 C9 120.4(5) . . ?
C11 C10 H10A 119.8 . . ?
C9 C10 H10A 119.8 . . ?
C10 C11 C26 116.5(5) . . ?
C10 C11 C12 117.9(5) . . ?
C26 C11 C12 125.5(4) . . ?
C13 C12 C11 111.6(4) . . ?
C13 C12 H12A 109.3 . . ?
C11 C12 H12A 109.3 . . ?
C13 C12 H12B 109.3 . . ?
C11 C12 H12B 109.3 . . ?
H12A C12 H12B 108.0 . . ?
C14 C13 C27 119.7(4) . . ?
C14 C13 C12 118.7(5) . . ?
C27 C13 C12 121.6(4) . . ?
C15 C14 C13 119.8(4) . . ?
C15 C14 H14A 120.1 . . ?
C13 C14 H14A 120.1 . . ?
C14 C15 C16 119.3(4) . . ?
C14 C15 S3 119.4(4) . . ?
C16 C15 S3 121.1(4) . . ?
C15 C16 C17 122.3(4) . . ?
C15 C16 H16A 118.8 . . ?
C17 C16 H16A 118.8 . . ?
C27 C17 C16 117.5(4) . . ?
C27 C17 C18 121.3(4) . . ?
C16 C17 C18 121.2(4) . . ?
C17 C18 C19 109.3(4) . . ?
C17 C18 H18A 109.8 . . ?
C19 C18 H18A 109.8 . . ?
C17 C18 H18B 109.8 . . ?
C19 C18 H18B 109.8 . . ?
H18A C18 H18B 108.3 . . ?
C20 C19 C28 113.7(4) . . ?
C20 C19 C18 119.5(4) . . ?
C28 C19 C18 126.4(4) . . ?
C19 C20 C21 121.5(5) . . ?
C19 C20 H20 119.3 . . ?
C21 C20 H20 119.3 . . ?
C22 C21 C20 124.5(4) . . ?
C22 C21 S4 114.3(4) . . ?
C20 C21 S4 120.5(4) . . ?
C23 C22 C21 116.4(4) . . ?
C23 C22 H22 121.8 . . ?
C21 C22 H22 121.8 . . ?
C22 C23 C28 119.1(4) . . ?
C22 C23 C24 116.1(4) . 2_656 ?
C28 C23 C24 124.7(4) . 2_656 ?
C1 C24 C23 114.8(4) . 2_656 ?
C1 C24 H24A 108.6 . . ?
C23 C24 H24A 108.6 2_656 . ?
C1 C24 H24B 108.6 . . ?
C23 C24 H24B 108.6 2_656 . ?
H24A C24 H24B 107.5 . . ?
O1 C25 C5 122.5(4) . . ?
O1 C25 C1 115.5(4) . . ?
C5 C25 C1 122.0(4) . . ?
O2 C26 C11 120.2(5) . . ?
O2 C26 C7 115.2(5) . . ?
C11 C26 C7 124.7(4) . . ?
C17 C27 O3 117.0(4) . . ?
C17 C27 C13 121.3(4) . . ?
O3 C27 C13 121.5(4) . . ?
O4 C28 C19 118.3(4) . . ?
O4 C28 C23 116.9(4) . . ?
C19 C28 C23 124.8(4) . . ?
N1 C29 C30 123.2(5) . . ?
N1 C29 H29A 118.4 . . ?
C30 C29 H29A 118.4 . . ?
C31 C30 C29 119.6(5) . . ?
C31 C30 H30A 120.2 . . ?
C29 C30 H30A 120.2 . . ?
C30 C31 C39 119.1(4) . . ?
C30 C31 H31A 120.5 . . ?
C39 C31 H31A 120.5 . . ?
C33 C32 C39 121.9(5) . . ?
C33 C32 H32A 119.0 . . ?
C39 C32 H32A 119.0 . . ?
C32 C33 C38 120.5(5) . . ?
C32 C33 H33A 119.7 . . ?
C38 C33 H33A 119.7 . . ?
C35 C34 C38 121.8(5) . . ?
C35 C34 H34A 119.1 . . ?
C38 C34 H34A 119.1 . . ?
C36 C35 C34 118.0(5) . . ?
C36 C35 H35A 121.0 . . ?
C34 C35 H35A 121.0 . . ?
N2 C36 C35 123.1(5) . . ?
N2 C36 H36A 118.4 . . ?
C35 C36 H36A 118.4 . . ?
N2 C37 C38 123.7(4) . . ?
N2 C37 C40 117.2(4) . . ?
C38 C37 C40 119.0(4) . . ?
C37 C38 C34 115.3(5) . . ?
C37 C38 C33 119.5(5) . . ?
C34 C38 C33 125.2(5) . . ?
C31 C39 C40 117.9(5) . . ?
C31 C39 C32 124.1(4) . . ?
C40 C39 C32 118.0(4) . . ?
N1 C40 C39 123.0(4) . . ?
N1 C40 C37 116.3(4) . . ?
C39 C40 C37 120.7(4) . . ?
N3 C41 C42 124.4(4) . . ?
N3 C41 H41A 117.8 . . ?
C42 C41 H41A 117.8 . . ?
C43 C42 C41 122.9(5) . . ?
C43 C42 H42A 118.5 . . ?
C41 C42 H42A 118.5 . . ?
C42 C43 C51 114.9(5) . . ?
C42 C43 H43A 122.6 . . ?
C51 C43 H43A 122.6 . . ?
C45 C44 C51 116.2(5) . . ?
C45 C44 H44A 121.9 . . ?
C51 C44 H44A 121.9 . . ?
C44 C45 C50 123.6(5) . . ?
C44 C45 H45A 118.2 . . ?
C50 C45 H45A 118.2 . . ?
C50 C46 C47 122.4(4) . . ?
C50 C46 H46A 118.8 . . ?
C47 C46 H46A 118.8 . . ?
C48 C47 C46 121.3(5) . . ?
C48 C47 H47A 119.4 . . ?
C46 C47 H47A 119.4 . . ?
N4 C48 C47 118.3(5) . . ?
N4 C48 H48A 120.9 . . ?
C47 C48 H48A 120.9 . . ?
C50 C49 C52 116.2(5) . . ?
C50 C49 N4 124.8(5) . . ?
C52 C49 N4 119.0(4) . . ?
C46 C50 C49 112.5(5) . . ?
C46 C50 C45 126.8(4) . . ?
C49 C50 C45 120.7(5) . . ?
C43 C51 C44 119.5(5) . . ?
C43 C51 C52 118.4(4) . . ?
C44 C51 C52 122.1(5) . . ?
N3 C52 C49 111.6(4) . . ?
N3 C52 C51 127.2(4) . . ?
C49 C52 C51 121.2(4) . . ?
C54 C53 N5 118.9(6) . . ?
C54 C53 H53 120.6 . . ?
N5 C53 H53 120.6 . . ?
C53 C54 C55 120.2(6) . . ?
C53 C54 H54 119.9 . . ?
C55 C54 H54 119.9 . . ?
C56 C55 C54 123.6(5) . . ?
C56 C55 H55 118.2 . . ?
C54 C55 H55 118.2 . . ?
C58 C57 C56 123.4(5) . . ?
C58 C57 H57 118.3 . . ?
C56 C57 H57 118.3 . . ?
C57 C58 C59 116.7(6) . . ?
C57 C58 H58 121.6 . . ?
C59 C58 H58 121.6 . . ?
C61 C60 C59 113.1(6) . . ?
C61 C60 H60 123.4 . . ?
C59 C60 H60 123.4 . . ?
C60 C61 C62 123.1(6) . . ?
C60 C61 H61 118.5 . . ?
C62 C61 H61 118.5 . . ?
N6 C62 C61 125.4(5) . . ?
N6 C62 H62 117.3 . . ?
C61 C62 H62 117.3 . . ?
N6 C63 C64 110.6(5) . . ?
N6 C63 C59 126.7(5) . . ?
C64 C63 C59 122.7(5) . . ?
C58 C59 C60 118.5(6) . . ?
C58 C59 C63 121.5(5) . . ?
C60 C59 C63 120.0(5) . . ?
C64 C56 C55 110.7(5) . . ?
C64 C56 C57 120.7(5) . . ?
C55 C56 C57 128.6(5) . . ?
C56 C64 C63 114.9(5) . . ?
C56 C64 N5 125.8(5) . . ?
C63 C64 N5 119.4(4) . . ?
N7 C65 C66 123.9(6) . . ?
N7 C65 H65 118.0 . . ?
C66 C65 H65 118.0 . . ?
C67 C66 C65 118.2(5) . . ?
C67 C66 H66 120.9 . . ?
C65 C66 H66 120.9 . . ?
C66 C67 C68 119.4(5) . . ?
C66 C67 H67 120.3 . . ?
C68 C67 H67 120.3 . . ?
C70 C69 C68 121.4(5) . . ?
C70 C69 H69 119.3 . . ?
C68 C69 H69 119.3 . . ?
C69 C70 C71 122.2(5) . . ?
C69 C70 H70 118.9 . . ?
C71 C70 H70 118.9 . . ?
C73 C72 C71 121.1(5) . . ?
C73 C72 H72 119.5 . . ?
C71 C72 H72 119.5 . . ?
C72 C73 C74 117.9(5) . . ?
C72 C73 H73 121.1 . . ?
C74 C73 H73 121.1 . . ?
N8 C74 C73 123.2(5) . . ?
N8 C74 H74 118.4 . . ?
C73 C74 H74 118.4 . . ?
N8 C75 C71 120.7(4) . . ?
N8 C75 C76 119.2(4) . . ?
C71 C75 C76 120.1(5) . . ?
C75 C71 C72 117.7(5) . . ?
C75 C71 C70 117.3(5) . . ?
C72 C71 C70 125.0(5) . . ?
C76 C68 C69 117.8(5) . . ?
C76 C68 C67 118.6(5) . . ?
C69 C68 C67 123.6(5) . . ?
N7 C76 C68 121.9(5) . . ?
N7 C76 C75 116.9(4) . . ?
C68 C76 C75 121.1(5) . . ?
C25 O1 H1A 109.5 . . ?
C26 O2 H2B 109.5 . . ?
C27 O3 H3A 109.5 . . ?
C28 O4 H4 109.5 . . ?
S1 O5 Cu1 121.0(7) . . ?
S1 O5' Cu1 127.8(3) . . ?
Cu2 O17 H17B 122.9 . . ?
Cu2 O17 H17A 129.1 . . ?
H17B O17 H17A 89.6 . . ?
H1WB O1W H1WA 88.8 . . ?

loop_
_geom_bond_atom_site_label_1
_geom_bond_atom_site_label_2
_geom_bond_distance
_geom_bond_site_symmetry_2
_geom_bond_publ_flag
Cu1 O5 1.969(13) . ?
Cu1 N1 1.982(4) . ?
Cu1 N4 2.000(4) . ?
Cu1 O5' 2.041(5) . ?
Cu1 N2 2.098(4) . ?
Cu1 N3 2.234(4) . ?
Cu2 N5 1.970(4) . ?
Cu2 N8 1.972(4) . ?
Cu2 O17 2.148(3) . ?
Cu2 N6 2.172(5) . ?
Cu2 N7 2.202(4) . ?
S1 O7 1.344(13) . ?
S1 O6' 1.410(5) . ?
S1 O6 1.488(14) . ?
S1 O7' 1.498(5) . ?
S1 O5' 1.580(5) . ?
S1 C3 1.773(4) . ?
S1 O5 1.773(12) . ?
S2 O10 1.424(3) . ?
S2 O8 1.476(4) . ?
S2 O9 1.574(4) . ?
S2 C9 1.773(5) . ?
S3 O11 1.416(4) . ?
S3 O13 1.481(4) . ?
S3 O12 1.562(4) . ?
S3 C15 1.769(5) . ?
S4 O14 1.400(4) . ?
S4 O16 1.521(4) . ?
S4 O15 1.548(4) . ?
S4 C21 1.771(5) . ?
N1 C29 1.331(6) . ?
N1 C40 1.349(6) . ?
N2 C36 1.338(6) . ?
N2 C37 1.366(6) . ?
N3 C41 1.337(6) . ?
N3 C52 1.381(5) . ?
N4 C48 1.329(6) . ?
N4 C49 1.476(6) . ?
N5 C53 1.368(6) . ?
N5 C64 1.457(6) . ?
N6 C62 1.356(6) . ?
N6 C63 1.370(6) . ?
N7 C76 1.334(6) . ?
N7 C65 1.339(6) . ?
N8 C74 1.325(6) . ?
N8 C75 1.348(6) . ?
C1 C2 1.392(6) . ?
C1 C25 1.427(6) . ?
C1 C24 1.523(6) . ?
C2 C3 1.406(6) . ?
C2 H2A 0.9500 . ?
C3 C4 1.419(6) . ?
C4 C5 1.405(6) . ?
C4 H4A 0.9500 . ?
C5 C25 1.407(6) . ?
C5 C6 1.541(6) . ?
C6 C7 1.558(7) . ?
C6 H6A 0.9900 . ?
C6 H6B 0.9900 . ?
C7 C8 1.384(6) . ?
C7 C26 1.458(7) . ?
C8 C9 1.449(6) . ?
C8 H8A 0.9500 . ?
C9 C10 1.438(7) . ?
C10 C11 1.380(6) . ?
C10 H10A 0.9500 . ?
C11 C26 1.454(7) . ?
C11 C12 1.586(7) . ?
C12 C13 1.473(6) . ?
C12 H12A 0.9900 . ?
C12 H12B 0.9900 . ?
C13 C14 1.377(6) . ?
C13 C27 1.387(6) . ?
C14 C15 1.348(6) . ?
C14 H14A 0.9500 . ?
C15 C16 1.368(6) . ?
C16 C17 1.383(6) . ?
C16 H16A 0.9500 . ?
C17 C27 1.342(6) . ?
C17 C18 1.504(6) . ?
C18 C19 1.635(6) . ?
C18 H18A 0.9900 . ?
C18 H18B 0.9900 . ?
C19 C20 1.363(6) . ?
C19 C28 1.439(6) . ?
C20 C21 1.478(7) . ?
C20 H20 0.9500 . ?
C21 C22 1.419(6) . ?
C22 C23 1.345(6) . ?
C22 H22 0.9500 . ?
C23 C28 1.518(6) . ?
C23 C24 1.571(6) 2_656 ?
C24 C23 1.571(6) 2_656 ?
C24 H24A 0.9900 . ?
C24 H24B 0.9900 . ?
C25 O1 1.368(5) . ?
C26 O2 1.362(5) . ?
C27 O3 1.385(5) . ?
C28 O4 1.344(5) . ?
C29 C30 1.400(7) . ?
C29 H29A 0.9500 . ?
C30 C31 1.351(7) . ?
C30 H30A 0.9500 . ?
C31 C39 1.402(6) . ?
C31 H31A 0.9500 . ?
C32 C33 1.344(7) . ?
C32 C39 1.420(7) . ?
C32 H32A 0.9500 . ?
C33 C38 1.440(7) . ?
C33 H33A 0.9500 . ?
C34 C35 1.373(7) . ?
C34 C38 1.413(7) . ?
C34 H34A 0.9500 . ?
C35 C36 1.372(7) . ?
C35 H35A 0.9500 . ?
C36 H36A 0.9500 . ?
C37 C38 1.383(7) . ?
C37 C40 1.438(6) . ?
C39 C40 1.404(6) . ?
C41 C42 1.502(7) . ?
C41 H41A 0.9500 . ?
C42 C43 1.388(6) . ?
C42 H42A 0.9500 . ?
C43 C51 1.408(7) . ?
C43 H43A 0.9500 . ?
C44 C45 1.353(7) . ?
C44 C51 1.453(6) . ?
C44 H44A 0.9500 . ?
C45 C50 1.544(7) . ?
C45 H45A 0.9500 . ?
C46 C50 1.405(7) . ?
C46 C47 1.484(7) . ?
C46 H46A 0.9500 . ?
C47 C48 1.405(6) . ?
C47 H47A 0.9500 . ?
C48 H48A 0.9500 . ?
C49 C50 1.427(6) . ?
C49 C52 1.436(7) . ?
C51 C52 1.506(7) . ?
C53 C54 1.364(7) . ?
C53 H53 0.9500 . ?
C54 C55 1.498(9) . ?
C54 H54 0.9500 . ?
C55 C56 1.440(8) . ?
C55 H55 0.9500 . ?
C57 C58 1.363(8) . ?
C57 C56 1.554(8) . ?
C57 H57 0.9500 . ?
C58 C59 1.415(7) . ?
C58 H58 0.9500 . ?
C60 C61 1.396(8) . ?
C60 C59 1.426(8) . ?
C60 H60 0.9500 . ?
C61 C62 1.490(8) . ?
C61 H61 0.9500 . ?
C62 H62 0.9500 . ?
C63 C64 1.447(7) . ?
C63 C59 1.504(7) . ?
C56 C64 1.413(7) . ?
C65 C66 1.369(8) . ?
C65 H65 0.9500 . ?
C66 C67 1.345(8) . ?
C66 H66 0.9500 . ?
C67 C68 1.412(7) . ?
C67 H67 0.9500 . ?
C69 C70 1.344(7) . ?
C69 C68 1.407(7) . ?
C69 H69 0.9500 . ?
C70 C71 1.412(7) . ?
C70 H70 0.9500 . ?
C72 C73 1.338(7) . ?
C72 C71 1.406(7) . ?
C72 H72 0.9500 . ?
C73 C74 1.375(7) . ?
C73 H73 0.9500 . ?
C74 H74 0.9500 . ?
C75 C71 1.385(6) . ?
C75 C76 1.428(6) . ?
C68 C76 1.370(7) . ?
O1 H1A 0.8400 . ?
O2 H2B 0.8400 . ?
O3 H3A 0.8400 . ?
O4 H4 0.8400 . ?
O17 H17B 0.9668 . ?
O17 H17A 0.9236 . ?
O1W H1WB 0.9061 . ?
O1W H1WA 0.8501 . ?
